data_4103485
loop_
_publ_author_name
'Rachel S. Selinsky'
'Jae Hyo Han'
'Elvin A. Morales P\'erez'
'Ilia A. Guzei'
'Song Jin'

_publ_contact_author_address
;
Department of Chemistry
University of Wisconsin-Madison
1101 University Ave
Madison, WI  53706
USA
;
_publ_contact_author_email jin@chem.wisc.edu
_publ_contact_author_fax 608-262-0453
_publ_contact_author_name
;
Jin, Song
;
_publ_contact_author_phone 608-262-1562
_publ_section_title
;
 Synthesis and Magnetic Properties of Gd Doped EuS Nanocrystals with
 Enhanced Curie Temperatures
;
_journal_name_full 'Journal of the American Chemical Society'
_journal_page_first 15997
_journal_page_last 16005
_journal_paper_doi 10.1021/ja104314c
_journal_volume 132
_journal_year 2010
_chemical_formula_moiety 'C25 H32 Gd N5 S6, 3C H Cl3'
_chemical_formula_sum 'C28 H35 Cl9 Gd N5 S6'
_chemical_formula_weight 1110.27
_chemical_name_systematic GdPytc3Bipy
_space_group_IT_number 61
_symmetry_cell_setting orthorhombic
_symmetry_Int_Tables_number 61
_symmetry_space_group_name_Hall '-P 2ac 2ab'
_symmetry_space_group_name_H-M 'P b c a'
_atom_sites_solution_hydrogens geom
_atom_sites_solution_primary direct
_atom_sites_solution_secondary difmap
_cell_angle_alpha 90.00
_cell_angle_beta 90.00
_cell_angle_gamma 90.00
_cell_formula_units_Z 8
_cell_length_a 18.2665(13)
_cell_length_b 17.3854(12)
_cell_length_c 26.6725(19)
_cell_measurement_reflns_used 9559
_cell_measurement_temperature 100(2)
_cell_measurement_theta_max 29.9993
_cell_measurement_theta_min 2.6323
_cell_volume 8470.4(10)
_computing_cell_refinement 'SAINT (Bruker-AXS, 2007)'
_computing_data_collection 'SMART (Bruker-AXS, 2000)'
_computing_data_reduction 'SAINT (Bruker-AXS, 2007)'
_computing_molecular_graphics 'SHELXTL Ver. 6.10'
_computing_publication_material 'SHELXTL Ver. 6.10'
_computing_structure_refinement 'SHELXTL Ver. 6.10'
_computing_structure_solution 'SHELXTL Ver. 6.10 (Sheldrick, 2008)'
_diffrn_ambient_temperature 100(2)
_diffrn_measured_fraction_theta_full 0.996
_diffrn_measured_fraction_theta_max 0.996
_diffrn_measurement_device_type 'Bruker CCD-1000 area detector'
_diffrn_measurement_method '0.30\% \w scans'
_diffrn_radiation_monochromator graphite
_diffrn_radiation_source 'fine-focus sealed tube'
_diffrn_radiation_type Mo-K\a
_diffrn_radiation_wavelength 0.71073
_diffrn_reflns_av_R_equivalents 0.0333
_diffrn_reflns_av_sigmaI/netI 0.0148
_diffrn_reflns_limit_h_max 25
_diffrn_reflns_limit_h_min -25
_diffrn_reflns_limit_k_max 24
_diffrn_reflns_limit_k_min -24
_diffrn_reflns_limit_l_max 37
_diffrn_reflns_limit_l_min -36
_diffrn_reflns_number 151308
_diffrn_reflns_theta_full 30.00
_diffrn_reflns_theta_max 30.00
_diffrn_reflns_theta_min 1.79
_exptl_absorpt_coefficient_mu 2.459
_exptl_absorpt_correction_T_max 0.6391
_exptl_absorpt_correction_T_min 0.3728
_exptl_absorpt_correction_type multi-scan
_exptl_absorpt_process_details
;
SADABS  (Bruker-AXS, 2003)
;
_exptl_crystal_colour colourless
_exptl_crystal_density_diffrn 1.741
_exptl_crystal_density_method 'not measured'
_exptl_crystal_description prism
_exptl_crystal_F_000 4408
_exptl_crystal_size_max 0.50
_exptl_crystal_size_mid 0.50
_exptl_crystal_size_min 0.20
_refine_diff_density_max 1.788
_refine_diff_density_min -1.336
_refine_diff_density_rms 0.104
_refine_ls_extinction_method none
_refine_ls_goodness_of_fit_ref 0.947
_refine_ls_hydrogen_treatment constr
_refine_ls_matrix_type full
_refine_ls_number_parameters 442
_refine_ls_number_reflns 12320
_refine_ls_number_restraints 0
_refine_ls_restrained_S_all 0.947
_refine_ls_R_factor_all 0.0357
_refine_ls_R_factor_gt 0.0264
_refine_ls_shift/su_max 0.001
_refine_ls_shift/su_mean 0.000
_refine_ls_structure_factor_coef Fsqd
_refine_ls_weighting_details 'calc w=1/[\s^2^(Fo^2^)+(0.0380P)^2^+23.1676P] where P=(Fo^2^+2Fc^2^)/3'
_refine_ls_weighting_scheme calc
_refine_ls_wR_factor_gt 0.0642
_refine_ls_wR_factor_ref 0.0749
_reflns_number_gt 10635
_reflns_number_total 12320
_reflns_threshold_expression I>2\s(I)
_cod_data_source_file ja104314c_si_002_5.cif
_cod_data_source_block jin09
_cod_original_sg_symbol_Hall '-P 2ac 2ab  '
_cod_original_sg_symbol_H-M 'P b c a '
_cod_database_code 4103485

loop_
_symmetry_equiv_pos_as_xyz
'x, y, z'
'-x+1/2, -y, z+1/2'
'-x, y+1/2, -z+1/2'
'x+1/2, -y+1/2, -z'
'-x, -y, -z'
'x-1/2, y, -z-1/2'
'x, -y-1/2, z-1/2'
'-x-1/2, y-1/2, z'

loop_
_atom_site_label
_atom_site_type_symbol
_atom_site_fract_x
_atom_site_fract_y
_atom_site_fract_z
_atom_site_U_iso_or_equiv
_atom_site_adp_type
_atom_site_occupancy
_atom_site_symmetry_multiplicity
_atom_site_calc_flag
_atom_site_refinement_flags
Gd1 Gd 0.160608(5) 0.184645(6) 0.481485(4) 0.01308(3) Uani 1 1 d .
S1 S 0.21258(3) 0.10572(3) 0.39321(2) 0.01751(10) Uani 1 1 d .
S2 S 0.05887(3) 0.16116(3) 0.40167(2) 0.01667(10) Uani 1 1 d .
S3 S 0.09957(3) 0.33215(3) 0.49919(2) 0.01627(10) Uani 1 1 d .
S4 S 0.20415(3) 0.30512(3) 0.41528(2) 0.02218(11) Uani 1 1 d .
S5 S 0.31192(3) 0.17425(4) 0.50268(2) 0.01976(11) Uani 1 1 d .
S6 S 0.20397(3) 0.19447(3) 0.58535(2) 0.01648(10) Uani 1 1 d .
N1 N 0.15615(10) 0.04498(11) 0.51044(7) 0.0152(3) Uani 1 1 d .
N2 N 0.04267(10) 0.14334(11) 0.52716(7) 0.0149(3) Uani 1 1 d .
N3 N 0.10800(11) 0.07517(12) 0.32716(7) 0.0195(4) Uani 1 1 d .
N4 N 0.12091(11) 0.42884(11) 0.42413(7) 0.0201(4) Uani 1 1 d .
N5 N 0.34764(10) 0.18330(11) 0.59851(7) 0.0156(3) Uani 1 1 d .
C1 C 0.21378(12) -0.00190(13) 0.50360(9) 0.0187(4) Uani 1 1 d .
H1 H 0.2526 0.0153 0.4827 0.022 Uiso 1 1 calc R
C2 C 0.21963(13) -0.07405(14) 0.52543(9) 0.0202(4) Uani 1 1 d .
H2 H 0.2609 -0.1058 0.5190 0.024 Uiso 1 1 calc R
C3 C 0.16401(13) -0.09875(14) 0.55680(9) 0.0216(4) Uani 1 1 d .
H3 H 0.1668 -0.1475 0.5728 0.026 Uiso 1 1 calc R
C4 C 0.10416(13) -0.05106(13) 0.56446(9) 0.0201(4) Uani 1 1 d .
H4 H 0.0656 -0.0667 0.5861 0.024 Uiso 1 1 calc R
C5 C 0.10108(11) 0.01996(12) 0.54022(8) 0.0154(4) Uani 1 1 d .
C6 C 0.03626(11) 0.07113(12) 0.54500(8) 0.0148(4) Uani 1 1 d .
C7 C -0.02855(12) 0.04453(13) 0.56666(8) 0.0173(4) Uani 1 1 d .
H7 H -0.0318 -0.0069 0.5785 0.021 Uiso 1 1 calc R
C8 C -0.08800(12) 0.09328(13) 0.57089(8) 0.0186(4) Uani 1 1 d .
H8 H -0.1322 0.0761 0.5860 0.022 Uiso 1 1 calc R
C9 C -0.08193(12) 0.16750(14) 0.55273(9) 0.0199(4) Uani 1 1 d .
H9 H -0.1218 0.2024 0.5550 0.024 Uiso 1 1 calc R
C10 C -0.01618(12) 0.18966(13) 0.53118(9) 0.0184(4) Uani 1 1 d .
H10 H -0.0124 0.2406 0.5185 0.022 Uiso 1 1 calc R
C11 C 0.12508(12) 0.11101(12) 0.36946(8) 0.0158(4) Uani 1 1 d .
C12 C 0.15910(14) 0.02631(16) 0.29829(9) 0.0249(5) Uani 1 1 d .
H12A H 0.1868 -0.0085 0.3207 0.030 Uiso 1 1 calc R
H12B H 0.1941 0.0580 0.2789 0.030 Uiso 1 1 calc R
C13 C 0.10858(16) -0.01894(17) 0.26357(10) 0.0310(6) Uani 1 1 d .
H13A H 0.0907 -0.0664 0.2800 0.037 Uiso 1 1 calc R
H13B H 0.1339 -0.0329 0.2320 0.037 Uiso 1 1 calc R
C14 C 0.04571(16) 0.03689(18) 0.25359(10) 0.0322(6) Uani 1 1 d .
H14A H 0.0009 0.0089 0.2435 0.039 Uiso 1 1 calc R
H14B H 0.0588 0.0740 0.2269 0.039 Uiso 1 1 calc R
C15 C 0.03468(13) 0.07778(16) 0.30384(9) 0.0245(5) Uani 1 1 d .
H15A H 0.0184 0.1315 0.2988 0.029 Uiso 1 1 calc R
H15B H -0.0018 0.0505 0.3247 0.029 Uiso 1 1 calc R
C16 C 0.14034(12) 0.36196(13) 0.44391(8) 0.0168(4) Uani 1 1 d .
C17 C 0.07282(13) 0.48541(14) 0.44867(10) 0.0227(4) Uani 1 1 d .
H17A H 0.0892 0.4960 0.4834 0.027 Uiso 1 1 calc R
H17B H 0.0215 0.4672 0.4494 0.027 Uiso 1 1 calc R
C18 C 0.08077(15) 0.55667(15) 0.41559(11) 0.0283(5) Uani 1 1 d .
H18A H 0.0357 0.5883 0.4163 0.034 Uiso 1 1 calc R
H18B H 0.1228 0.5886 0.4263 0.034 Uiso 1 1 calc R
C19 C 0.09360(18) 0.52283(16) 0.36369(11) 0.0336(6) Uani 1 1 d .
H19A H 0.1172 0.5608 0.3412 0.040 Uiso 1 1 calc R
H19B H 0.0470 0.5055 0.3484 0.040 Uiso 1 1 calc R
C20 C 0.14431(16) 0.45487(15) 0.37391(9) 0.0269(5) Uani 1 1 d .
H20A H 0.1376 0.4138 0.3486 0.032 Uiso 1 1 calc R
H20B H 0.1962 0.4711 0.3741 0.032 Uiso 1 1 calc R
C21 C 0.29309(12) 0.18365(12) 0.56557(8) 0.0146(4) Uani 1 1 d .
C22 C 0.42576(12) 0.17462(14) 0.58465(9) 0.0191(4) Uani 1 1 d .
H22A H 0.4444 0.2217 0.5681 0.023 Uiso 1 1 calc R
H22B H 0.4329 0.1302 0.5619 0.023 Uiso 1 1 calc R
C23 C 0.46376(12) 0.16139(14) 0.63462(9) 0.0204(4) Uani 1 1 d .
H23A H 0.5146 0.1812 0.6340 0.024 Uiso 1 1 calc R
H23B H 0.4646 0.1061 0.6434 0.024 Uiso 1 1 calc R
C24 C 0.41642(13) 0.20689(15) 0.67143(9) 0.0208(4) Uani 1 1 d .
H24A H 0.4232 0.1882 0.7062 0.025 Uiso 1 1 calc R
H24B H 0.4281 0.2625 0.6701 0.025 Uiso 1 1 calc R
C25 C 0.33853(12) 0.19155(14) 0.65307(9) 0.0181(4) Uani 1 1 d .
H25A H 0.3185 0.1439 0.6681 0.022 Uiso 1 1 calc R
H25B H 0.3057 0.2351 0.6612 0.022 Uiso 1 1 calc R
Cl1 Cl 0.07099(4) 0.17213(4) 0.13879(3) 0.02926(13) Uani 1 1 d .
Cl2 Cl 0.21439(4) 0.12322(4) 0.17151(3) 0.03345(14) Uani 1 1 d .
Cl3 Cl 0.12760(4) 0.02280(4) 0.10864(3) 0.03183(13) Uani 1 1 d .
C26 C 0.14981(13) 0.11936(14) 0.12248(9) 0.0221(4) Uani 1 1 d .
H26 H 0.1720 0.1432 0.0919 0.026 Uiso 1 1 calc R
Cl4 Cl 0.17103(5) 0.06104(5) 0.72568(3) 0.04262(17) Uani 1 1 d .
Cl5 Cl 0.08628(5) 0.19236(6) 0.75851(3) 0.04479(19) Uani 1 1 d .
Cl6 Cl 0.05223(4) 0.11779(4) 0.66448(3) 0.03476(15) Uani 1 1 d .
C27 C 0.12249(14) 0.14362(16) 0.70631(9) 0.0247(5) Uani 1 1 d .
H27 H 0.1572 0.1788 0.6886 0.030 Uiso 1 1 calc R
Cl7 Cl 0.39986(6) 0.24483(6) 0.33490(5) 0.0755(4) Uani 1 1 d .
Cl8 Cl 0.34214(5) 0.14920(5) 0.25665(3) 0.04168(18) Uani 1 1 d .
Cl9 Cl 0.27893(5) 0.29930(7) 0.27766(3) 0.0555(3) Uani 1 1 d .
C28 C 0.32052(17) 0.21770(19) 0.30381(11) 0.0356(7) Uani 1 1 d .
H28 H 0.2861 0.1937 0.3284 0.043 Uiso 1 1 calc R

loop_
_atom_site_aniso_label
_atom_site_aniso_U_11
_atom_site_aniso_U_22
_atom_site_aniso_U_33
_atom_site_aniso_U_23
_atom_site_aniso_U_13
_atom_site_aniso_U_12
Gd1 0.01227(5) 0.01504(5) 0.01193(5) -0.00047(3) 0.00079(3) -0.00157(3)
S1 0.0151(2) 0.0225(2) 0.0149(2) -0.00196(19) 0.00011(18) 0.00179(19)
S2 0.0148(2) 0.0181(2) 0.0172(2) -0.00134(19) -0.00035(18) 0.00093(18)
S3 0.0175(2) 0.0174(2) 0.0140(2) 0.00145(18) 0.00104(18) -0.00018(19)
S4 0.0271(3) 0.0196(2) 0.0198(3) -0.0007(2) 0.0089(2) -0.0038(2)
S5 0.0142(2) 0.0314(3) 0.0137(2) -0.0027(2) 0.00228(18) -0.0038(2)
S6 0.0127(2) 0.0234(2) 0.0133(2) -0.00084(19) 0.00114(17) 0.00093(18)
N1 0.0134(8) 0.0172(8) 0.0152(8) -0.0009(7) 0.0001(6) -0.0005(6)
N2 0.0145(8) 0.0161(8) 0.0141(8) -0.0003(6) 0.0003(6) 0.0003(6)
N3 0.0197(9) 0.0242(9) 0.0147(8) -0.0041(7) -0.0011(7) -0.0007(7)
N4 0.0243(9) 0.0194(9) 0.0167(9) 0.0024(7) -0.0024(7) -0.0060(7)
N5 0.0128(8) 0.0197(9) 0.0143(8) -0.0015(7) 0.0002(6) 0.0012(6)
C1 0.0160(10) 0.0213(10) 0.0187(10) -0.0004(8) 0.0016(8) 0.0017(8)
C2 0.0177(10) 0.0216(10) 0.0212(10) -0.0025(8) 0.0000(8) 0.0058(8)
C3 0.0227(11) 0.0188(10) 0.0234(11) 0.0027(9) -0.0006(9) 0.0035(8)
C4 0.0191(10) 0.0195(10) 0.0216(10) 0.0025(8) 0.0034(8) 0.0006(8)
C5 0.0141(9) 0.0173(9) 0.0149(9) -0.0032(7) 0.0006(7) 0.0002(7)
C6 0.0149(9) 0.0157(9) 0.0137(9) -0.0011(7) -0.0005(7) 0.0008(7)
C7 0.0163(9) 0.0180(9) 0.0176(10) 0.0006(8) 0.0015(8) -0.0014(8)
C8 0.0143(9) 0.0235(10) 0.0179(10) -0.0003(8) 0.0024(8) -0.0019(8)
C9 0.0154(9) 0.0229(10) 0.0215(11) 0.0008(8) 0.0020(8) 0.0023(8)
C10 0.0161(10) 0.0187(10) 0.0205(10) 0.0020(8) 0.0000(8) 0.0017(8)
C11 0.0173(9) 0.0152(9) 0.0148(9) 0.0017(7) -0.0001(7) -0.0008(7)
C12 0.0258(12) 0.0302(12) 0.0187(11) -0.0081(9) 0.0022(9) -0.0011(9)
C13 0.0349(14) 0.0371(14) 0.0211(11) -0.0117(10) 0.0029(10) -0.0077(11)
C14 0.0335(14) 0.0465(16) 0.0167(11) -0.0070(11) -0.0028(10) -0.0080(12)
C15 0.0228(11) 0.0327(13) 0.0179(10) -0.0025(9) -0.0055(9) -0.0027(9)
C16 0.0179(9) 0.0180(9) 0.0146(9) -0.0008(8) -0.0005(8) -0.0059(8)
C17 0.0221(11) 0.0202(10) 0.0259(11) 0.0033(9) -0.0034(9) -0.0001(8)
C18 0.0308(13) 0.0200(11) 0.0342(14) 0.0068(10) -0.0109(11) -0.0041(10)
C19 0.0466(16) 0.0267(13) 0.0275(13) 0.0120(10) -0.0125(12) -0.0130(12)
C20 0.0386(14) 0.0260(12) 0.0161(10) 0.0044(9) -0.0020(10) -0.0116(10)
C21 0.0146(9) 0.0152(9) 0.0139(9) -0.0002(7) 0.0008(7) -0.0012(7)
C22 0.0125(9) 0.0248(11) 0.0198(10) -0.0033(8) 0.0007(8) 0.0010(8)
C23 0.0141(9) 0.0231(10) 0.0241(11) -0.0011(9) -0.0027(8) 0.0013(8)
C24 0.0180(10) 0.0269(11) 0.0175(10) -0.0022(9) -0.0034(8) 0.0008(9)
C25 0.0166(10) 0.0247(11) 0.0131(9) 0.0001(8) -0.0001(7) 0.0014(8)
Cl1 0.0261(3) 0.0315(3) 0.0302(3) -0.0032(2) 0.0029(2) -0.0034(2)
Cl2 0.0321(3) 0.0421(4) 0.0262(3) 0.0086(3) -0.0106(2) -0.0102(3)
Cl3 0.0380(3) 0.0222(3) 0.0353(3) 0.0020(2) -0.0025(3) -0.0071(2)
C26 0.0238(11) 0.0237(11) 0.0187(10) 0.0032(9) -0.0021(8) -0.0068(9)
Cl4 0.0418(4) 0.0349(4) 0.0511(5) 0.0042(3) -0.0115(3) 0.0036(3)
Cl5 0.0410(4) 0.0685(6) 0.0248(3) -0.0069(3) 0.0054(3) 0.0121(4)
Cl6 0.0314(3) 0.0437(4) 0.0292(3) 0.0064(3) -0.0070(3) -0.0114(3)
C27 0.0234(11) 0.0305(12) 0.0204(11) 0.0015(9) 0.0009(9) -0.0019(9)
Cl7 0.0648(6) 0.0556(6) 0.1062(9) -0.0348(6) -0.0609(6) 0.0164(5)
Cl8 0.0552(5) 0.0414(4) 0.0284(3) 0.0084(3) -0.0149(3) -0.0150(3)
Cl9 0.0498(5) 0.0855(7) 0.0312(4) 0.0136(4) 0.0054(3) 0.0342(5)
C28 0.0353(14) 0.0488(17) 0.0226(12) 0.0141(12) -0.0081(11) -0.0142(13)

loop_
_atom_type_symbol
_atom_type_description
_atom_type_scat_dispersion_real
_atom_type_scat_dispersion_imag
_atom_type_scat_source
C C 0.0033 0.0016 'International Tables Vol C Tables 4.2.6.8 and 6.1.1.4'
H H 0.0000 0.0000 'International Tables Vol C Tables 4.2.6.8 and 6.1.1.4'
N N 0.0061 0.0033 'International Tables Vol C Tables 4.2.6.8 and 6.1.1.4'
S S 0.1246 0.1234 'International Tables Vol C Tables 4.2.6.8 and 6.1.1.4'
Gd Gd -0.1653 3.9035 'International Tables Vol C Tables 4.2.6.8 and 6.1.1.4'
Cl Cl 0.1484 0.1585 'International Tables Vol C Tables 4.2.6.8 and 6.1.1.4'

loop_
_geom_angle_atom_site_label_1
_geom_angle_atom_site_label_2
_geom_angle_atom_site_label_3
_geom_angle
_geom_angle_publ_flag
N1 Gd1 N2 64.19(6) yes
N1 Gd1 S5 84.82(4) yes
N2 Gd1 S5 134.83(4) yes
N1 Gd1 S3 142.96(4) yes
N2 Gd1 S3 81.06(4) yes
S5 Gd1 S3 114.135(17) yes
N1 Gd1 S4 153.61(4) yes
N2 Gd1 S4 136.91(4) yes
S5 Gd1 S4 84.150(18) yes
S3 Gd1 S4 63.177(17) yes
N1 Gd1 S2 93.95(4) yes
N2 Gd1 S2 76.62(4) yes
S5 Gd1 S2 140.922(16) yes
S3 Gd1 S2 89.863(16) yes
S4 Gd1 S2 79.918(18) yes
N1 Gd1 S1 78.75(4) yes
N2 Gd1 S1 121.89(4) yes
S5 Gd1 S1 79.111(16) yes
S3 Gd1 S1 134.042(16) yes
S4 Gd1 S1 75.662(17) yes
S2 Gd1 S1 62.469(16) yes
N1 Gd1 S6 76.96(4) yes
N2 Gd1 S6 78.01(4) yes
S5 Gd1 S6 62.843(15) yes
S3 Gd1 S6 83.945(16) yes
S4 Gd1 S6 118.302(18) yes
S2 Gd1 S6 154.516(16) yes
S1 Gd1 S6 136.133(16) yes
C11 S1 Gd1 88.25(7) ?
C11 S2 Gd1 89.26(7) ?
C16 S3 Gd1 87.69(8) ?
C16 S4 Gd1 87.58(8) ?
C21 S5 Gd1 89.62(7) ?
C21 S6 Gd1 87.64(7) ?
C1 N1 C5 117.8(2) ?
C1 N1 Gd1 120.76(15) ?
C5 N1 Gd1 120.51(14) ?
C10 N2 C6 117.34(19) ?
C10 N2 Gd1 122.55(15) ?
C6 N2 Gd1 119.94(14) ?
C11 N3 C15 123.8(2) ?
C11 N3 C12 124.4(2) ?
C15 N3 C12 111.77(18) ?
C16 N4 C17 124.7(2) ?
C16 N4 C20 123.5(2) ?
C17 N4 C20 111.8(2) ?
C21 N5 C25 124.66(18) ?
C21 N5 C22 123.91(19) ?
C25 N5 C22 111.44(17) ?
N1 C1 C2 123.5(2) ?
N1 C1 H1 118.3 ?
C2 C1 H1 118.3 ?
C3 C2 C1 118.5(2) ?
C3 C2 H2 120.7 ?
C1 C2 H2 120.7 ?
C2 C3 C4 118.8(2) ?
C2 C3 H3 120.6 ?
C4 C3 H3 120.6 ?
C3 C4 C5 119.5(2) ?
C3 C4 H4 120.2 ?
C5 C4 H4 120.2 ?
N1 C5 C4 121.8(2) ?
N1 C5 C6 116.75(19) ?
C4 C5 C6 121.47(19) ?
N2 C6 C7 121.90(19) ?
N2 C6 C5 117.25(19) ?
C7 C6 C5 120.85(19) ?
C8 C7 C6 119.8(2) ?
C8 C7 H7 120.1 ?
C6 C7 H7 120.1 ?
C7 C8 C9 118.7(2) ?
C7 C8 H8 120.6 ?
C9 C8 H8 120.6 ?
C8 C9 C10 118.3(2) ?
C8 C9 H9 120.9 ?
C10 C9 H9 120.9 ?
N2 C10 C9 123.9(2) ?
N2 C10 H10 118.0 ?
C9 C10 H10 118.0 ?
N3 C11 S2 119.83(17) ?
N3 C11 S1 120.43(17) ?
S2 C11 S1 119.73(13) ?
N3 C12 C13 103.3(2) ?
N3 C12 H12A 111.1 ?
C13 C12 H12A 111.1 ?
N3 C12 H12B 111.1 ?
C13 C12 H12B 111.1 ?
H12A C12 H12B 109.1 ?
C12 C13 C14 103.5(2) ?
C12 C13 H13A 111.1 ?
C14 C13 H13A 111.1 ?
C12 C13 H13B 111.1 ?
C14 C13 H13B 111.1 ?
H13A C13 H13B 109.0 ?
C13 C14 C15 104.0(2) ?
C13 C14 H14A 111.0 ?
C15 C14 H14A 111.0 ?
C13 C14 H14B 111.0 ?
C15 C14 H14B 111.0 ?
H14A C14 H14B 109.0 ?
N3 C15 C14 103.6(2) ?
N3 C15 H15A 111.0 ?
C14 C15 H15A 111.0 ?
N3 C15 H15B 111.0 ?
C14 C15 H15B 111.0 ?
H15A C15 H15B 109.0 ?
N4 C16 S4 120.82(17) ?
N4 C16 S3 119.11(18) ?
S4 C16 S3 120.07(13) ?
N4 C17 C18 103.2(2) ?
N4 C17 H17A 111.1 ?
C18 C17 H17A 111.1 ?
N4 C17 H17B 111.1 ?
C18 C17 H17B 111.1 ?
H17A C17 H17B 109.1 ?
C19 C18 C17 103.1(2) ?
C19 C18 H18A 111.1 ?
C17 C18 H18A 111.1 ?
C19 C18 H18B 111.1 ?
C17 C18 H18B 111.1 ?
H18A C18 H18B 109.1 ?
C18 C19 C20 103.3(2) ?
C18 C19 H19A 111.1 ?
C20 C19 H19A 111.1 ?
C18 C19 H19B 111.1 ?
C20 C19 H19B 111.1 ?
H19A C19 H19B 109.1 ?
N4 C20 C19 102.9(2) ?
N4 C20 H20A 111.2 ?
C19 C20 H20A 111.2 ?
N4 C20 H20B 111.2 ?
C19 C20 H20B 111.2 ?
H20A C20 H20B 109.1 ?
N5 C21 S5 119.64(16) ?
N5 C21 S6 120.47(16) ?
S5 C21 S6 119.89(13) ?
N5 C22 C23 103.68(18) ?
N5 C22 H22A 111.0 ?
C23 C22 H22A 111.0 ?
N5 C22 H22B 111.0 ?
C23 C22 H22B 111.0 ?
H22A C22 H22B 109.0 ?
C22 C23 C24 103.09(18) ?
C22 C23 H23A 111.1 ?
C24 C23 H23A 111.1 ?
C22 C23 H23B 111.1 ?
C24 C23 H23B 111.1 ?
H23A C23 H23B 109.1 ?
C25 C24 C23 103.34(18) ?
C25 C24 H24A 111.1 ?
C23 C24 H24A 111.1 ?
C25 C24 H24B 111.1 ?
C23 C24 H24B 111.1 ?
H24A C24 H24B 109.1 ?
N5 C25 C24 103.21(17) ?
N5 C25 H25A 111.1 ?
C24 C25 H25A 111.1 ?
N5 C25 H25B 111.1 ?
C24 C25 H25B 111.1 ?
H25A C25 H25B 109.1 ?
Cl2 C26 Cl1 110.12(14) ?
Cl2 C26 Cl3 110.19(14) ?
Cl1 C26 Cl3 111.04(13) ?
Cl2 C26 H26 108.5 ?
Cl1 C26 H26 108.5 ?
Cl3 C26 H26 108.5 ?
Cl6 C27 Cl5 110.53(14) ?
Cl6 C27 Cl4 110.16(15) ?
Cl5 C27 Cl4 110.44(14) ?
Cl6 C27 H27 108.6 ?
Cl5 C27 H27 108.6 ?
Cl4 C27 H27 108.6 ?
Cl7 C28 Cl9 109.39(18) ?
Cl7 C28 Cl8 109.57(19) ?
Cl9 C28 Cl8 110.91(15) ?
Cl7 C28 H28 109.0 ?
Cl9 C28 H28 109.0 ?
Cl8 C28 H28 109.0 ?

loop_
_geom_bond_atom_site_label_1
_geom_bond_atom_site_label_2
_geom_bond_distance
_geom_bond_publ_flag
Gd1 N1 2.5493(19) yes
Gd1 N2 2.5770(18) yes
Gd1 S5 2.8269(6) yes
Gd1 S3 2.8360(6) yes
Gd1 S4 2.8526(6) yes
Gd1 S2 2.8553(6) yes
Gd1 S1 2.8857(6) yes
Gd1 S6 2.8865(6) yes
S1 C11 1.722(2) ?
S2 C11 1.721(2) ?
S3 C16 1.731(2) ?
S4 C16 1.708(2) ?
S5 C21 1.720(2) ?
S6 C21 1.722(2) ?
N1 C1 1.344(3) ?
N1 C5 1.353(3) ?
N2 C10 1.347(3) ?
N2 C6 1.348(3) ?
N3 C11 1.326(3) ?
N3 C15 1.477(3) ?
N3 C12 1.478(3) ?
N4 C16 1.325(3) ?
N4 C17 1.472(3) ?
N4 C20 1.477(3) ?
N5 C21 1.328(3) ?
N5 C25 1.472(3) ?
N5 C22 1.482(3) ?
C1 C2 1.387(3) ?
C1 H1 0.9500 ?
C2 C3 1.385(3) ?
C2 H2 0.9500 ?
C3 C4 1.387(3) ?
C3 H3 0.9500 ?
C4 C5 1.395(3) ?
C4 H4 0.9500 ?
C5 C6 1.487(3) ?
C6 C7 1.396(3) ?
C7 C8 1.382(3) ?
C7 H7 0.9500 ?
C8 C9 1.383(3) ?
C8 H8 0.9500 ?
C9 C10 1.386(3) ?
C9 H9 0.9500 ?
C10 H10 0.9500 ?
C12 C13 1.526(4) ?
C12 H12A 0.9900 ?
C12 H12B 0.9900 ?
C13 C14 1.527(4) ?
C13 H13A 0.9900 ?
C13 H13B 0.9900 ?
C14 C15 1.530(4) ?
C14 H14A 0.9900 ?
C14 H14B 0.9900 ?
C15 H15A 0.9900 ?
C15 H15B 0.9900 ?
C17 C18 1.528(3) ?
C17 H17A 0.9900 ?
C17 H17B 0.9900 ?
C18 C19 1.522(4) ?
C18 H18A 0.9900 ?
C18 H18B 0.9900 ?
C19 C20 1.526(4) ?
C19 H19A 0.9900 ?
C19 H19B 0.9900 ?
C20 H20A 0.9900 ?
C20 H20B 0.9900 ?
C22 C23 1.520(3) ?
C22 H22A 0.9900 ?
C22 H22B 0.9900 ?
C23 C24 1.529(3) ?
C23 H23A 0.9900 ?
C23 H23B 0.9900 ?
C24 C25 1.528(3) ?
C24 H24A 0.9900 ?
C24 H24B 0.9900 ?
C25 H25A 0.9900 ?
C25 H25B 0.9900 ?
Cl1 C26 1.762(3) ?
Cl2 C26 1.762(2) ?
Cl3 C26 1.766(3) ?
C26 H26 1.0000 ?
Cl4 C27 1.765(3) ?
Cl5 C27 1.759(3) ?
Cl6 C27 1.759(3) ?
C27 H27 1.0000 ?
Cl7 C28 1.735(3) ?
Cl8 C28 1.777(4) ?
Cl9 C28 1.754(3) ?
C28 H28 1.0000 ?

loop_
_geom_torsion_atom_site_label_1
_geom_torsion_atom_site_label_2
_geom_torsion_atom_site_label_3
_geom_torsion_atom_site_label_4
_geom_torsion
N1 Gd1 S1 C11 97.43(8)
N2 Gd1 S1 C11 47.71(9)
S5 Gd1 S1 C11 -175.75(7)
S3 Gd1 S1 C11 -62.60(8)
S4 Gd1 S1 C11 -89.07(7)
S2 Gd1 S1 C11 -3.12(7)
S6 Gd1 S1 C11 154.81(7)
N1 Gd1 S2 C11 -72.01(8)
N2 Gd1 S2 C11 -134.30(8)
S5 Gd1 S2 C11 14.64(8)
S3 Gd1 S2 C11 144.86(7)
S4 Gd1 S2 C11 82.11(7)
S1 Gd1 S2 C11 3.12(7)
S6 Gd1 S2 C11 -139.63(8)
N1 Gd1 S3 C16 -168.17(10)
N2 Gd1 S3 C16 -148.25(8)
S5 Gd1 S3 C16 76.38(7)
S4 Gd1 S3 C16 6.97(7)
S2 Gd1 S3 C16 -71.78(7)
S1 Gd1 S3 C16 -21.97(8)
S6 Gd1 S3 C16 132.98(7)
N1 Gd1 S4 C16 166.34(12)
N2 Gd1 S4 C16 30.23(10)
S5 Gd1 S4 C16 -127.89(8)
S3 Gd1 S4 C16 -7.07(7)
S2 Gd1 S4 C16 87.93(8)
S1 Gd1 S4 C16 151.88(8)
S6 Gd1 S4 C16 -73.08(8)
N1 Gd1 S5 C21 -77.71(8)
N2 Gd1 S5 C21 -32.66(9)
S3 Gd1 S5 C21 69.19(7)
S4 Gd1 S5 C21 126.30(7)
S2 Gd1 S5 C21 -167.61(7)
S1 Gd1 S5 C21 -157.22(7)
S6 Gd1 S5 C21 0.27(7)
N1 Gd1 S6 C21 90.57(8)
N2 Gd1 S6 C21 156.52(8)
S5 Gd1 S6 C21 -0.27(7)
S3 Gd1 S6 C21 -121.37(7)
S4 Gd1 S6 C21 -66.30(7)
S2 Gd1 S6 C21 161.81(7)
S1 Gd1 S6 C21 32.58(8)
N2 Gd1 N1 C1 -177.39(19)
S5 Gd1 N1 C1 -31.28(16)
S3 Gd1 N1 C1 -155.44(14)
S4 Gd1 N1 C1 34.3(2)
S2 Gd1 N1 C1 109.53(17)
S1 Gd1 N1 C1 48.62(16)
S6 Gd1 N1 C1 -94.57(17)
N2 Gd1 N1 C5 -8.42(15)
S5 Gd1 N1 C5 137.69(16)
S3 Gd1 N1 C5 13.5(2)
S4 Gd1 N1 C5 -156.69(12)
S2 Gd1 N1 C5 -81.50(16)
S1 Gd1 N1 C5 -142.41(16)
S6 Gd1 N1 C5 74.40(15)
N1 Gd1 N2 C10 -173.43(19)
S5 Gd1 N2 C10 135.04(15)
S3 Gd1 N2 C10 19.75(16)
S4 Gd1 N2 C10 -13.4(2)
S2 Gd1 N2 C10 -72.26(17)
S1 Gd1 N2 C10 -117.22(16)
S6 Gd1 N2 C10 105.40(17)
N1 Gd1 N2 C6 1.79(15)
S5 Gd1 N2 C6 -49.75(18)
S3 Gd1 N2 C6 -165.04(16)
S4 Gd1 N2 C6 161.77(13)
S2 Gd1 N2 C6 102.96(15)
S1 Gd1 N2 C6 58.00(16)
S6 Gd1 N2 C6 -79.38(15)
C5 N1 C1 C2 -0.1(3)
Gd1 N1 C1 C2 169.16(18)
N1 C1 C2 C3 -1.4(4)
C1 C2 C3 C4 1.1(4)
C2 C3 C4 C5 0.5(4)
C1 N1 C5 C4 1.8(3)
Gd1 N1 C5 C4 -167.44(16)
C1 N1 C5 C6 -176.85(19)
Gd1 N1 C5 C6 13.9(2)
C3 C4 C5 N1 -2.1(3)
C3 C4 C5 C6 176.6(2)
C10 N2 C6 C7 0.3(3)
Gd1 N2 C6 C7 -175.18(16)
C10 N2 C6 C5 179.61(19)
Gd1 N2 C6 C5 4.1(2)
N1 C5 C6 N2 -11.7(3)
C4 C5 C6 N2 169.6(2)
N1 C5 C6 C7 167.6(2)
C4 C5 C6 C7 -11.1(3)
N2 C6 C7 C8 -1.0(3)
C5 C6 C7 C8 179.7(2)
C6 C7 C8 C9 0.9(3)
C7 C8 C9 C10 -0.2(3)
C6 N2 C10 C9 0.5(3)
Gd1 N2 C10 C9 175.82(18)
C8 C9 C10 N2 -0.6(4)
C15 N3 C11 S2 2.6(3)
C12 N3 C11 S2 -175.77(19)
C15 N3 C11 S1 -178.99(18)
C12 N3 C11 S1 2.6(3)
Gd1 S2 C11 N3 173.06(18)
Gd1 S2 C11 S1 -5.34(12)
Gd1 S1 C11 N3 -173.10(18)
Gd1 S1 C11 S2 5.28(12)
C11 N3 C12 C13 163.7(2)
C15 N3 C12 C13 -14.9(3)
N3 C12 C13 C14 32.0(3)
C12 C13 C14 C15 -37.6(3)
C11 N3 C15 C14 173.1(2)
C12 N3 C15 C14 -8.3(3)
C13 C14 C15 N3 28.2(3)
C17 N4 C16 S4 -172.90(17)
C20 N4 C16 S4 8.2(3)
C17 N4 C16 S3 7.6(3)
C20 N4 C16 S3 -171.25(18)
Gd1 S4 C16 N4 -167.46(18)
Gd1 S4 C16 S3 12.00(12)
Gd1 S3 C16 N4 167.40(18)
Gd1 S3 C16 S4 -12.07(12)
C16 N4 C17 C18 169.0(2)
C20 N4 C17 C18 -12.0(3)
N4 C17 C18 C19 31.8(3)
C17 C18 C19 C20 -40.1(3)
C16 N4 C20 C19 166.4(2)
C17 N4 C20 C19 -12.7(3)
C18 C19 C20 N4 32.2(2)
C25 N5 C21 S5 179.44(17)
C22 N5 C21 S5 -0.4(3)
C25 N5 C21 S6 0.1(3)
C22 N5 C21 S6 -179.75(16)
Gd1 S5 C21 N5 -179.77(17)
Gd1 S5 C21 S6 -0.47(12)
Gd1 S6 C21 N5 179.75(17)
Gd1 S6 C21 S5 0.46(12)
C21 N5 C22 C23 -168.8(2)
C25 N5 C22 C23 11.3(2)
N5 C22 C23 C24 -31.0(2)
C22 C23 C24 C25 39.4(2)
C21 N5 C25 C24 -166.8(2)
C22 N5 C25 C24 13.1(2)
C23 C24 C25 N5 -32.2(2)
